data_7100290
loop_
_publ_author_name
'Jaesook Yun.'
'Daesung Kim.'
'Hoseop Yun.'

_publ_section_title
;
A new alternative to Stryker's reagent in
hydrosilylation: synthesis, structure, and reactivity of a well-defined
(carbene)copper(II) acetate complex
;
_journal_name_full 'Chemical Communications'
_journal_paper_doi 10.1039/b509964a
_journal_year 2005
_chemical_formula_sum 'C31 H42 Cu N2 O4'
_chemical_formula_weight 570.22
_chemical_name_common
;
(1,3-bis(diisopropylphenyl)imidazole-2-ylidene)copper(ii)
acetate
;
_space_group_IT_number 15
_symmetry_cell_setting monoclinic
_symmetry_space_group_name_Hall '-C 2yc'
_symmetry_space_group_name_H-M 'C 1 2/c 1'
_cell_angle_alpha 90.00
_cell_angle_beta 119.275(15)
_cell_angle_gamma 90.00
_cell_formula_units_Z 4
_cell_length_a 22.863(3)
_cell_length_b 8.680(4)
_cell_length_c 17.977(5)
_cell_measurement_temperature 150(2)
_cell_volume 3111.8(16)
_diffrn_ambient_temperature 150(2)
_exptl_crystal_density_diffrn 1.217
_cod_original_sg_symbol_H-M 'C 2/c'
_cod_database_code 7100290

loop_
_symmetry_equiv_pos_as_xyz
'x, y, z'
'-x, y, -z+1/2'
'x+1/2, y+1/2, z'
'-x+1/2, y+1/2, -z+1/2'
'-x, -y, -z'
'x, -y, z-1/2'
'-x+1/2, -y+1/2, -z'
'x+1/2, -y+1/2, z-1/2'

loop_
_atom_site_label
_atom_site_type_symbol
_atom_site_fract_x
_atom_site_fract_y
_atom_site_fract_z
_atom_site_U_iso_or_equiv
_atom_site_adp_type
_atom_site_occupancy
_atom_site_symmetry_multiplicity
_atom_site_calc_flag
_atom_site_refinement_flags
_atom_site_disorder_assembly
_atom_site_disorder_group
C1 C -0.00154(19) -0.4619(4) 0.28584(18) 0.0543(10) Uani 1 1 d . . .
H1 H -0.0026 -0.5480 0.3159 0.065 Uiso 1 1 calc R . .
C2 C 0.0000 -0.2141(5) 0.2500 0.0400(11) Uani 1 2 d S . .
C3 C -0.00804(19) -0.2619(3) 0.38104(18) 0.0440(8) Uani 1 1 d . . .
C4 C 0.0504(2) -0.2576(4) 0.4597(2) 0.0543(10) Uani 1 1 d . . .
C5 C 0.0430(2) -0.2229(5) 0.5304(2) 0.0682(12) Uani 1 1 d . . .
H5 H 0.0807 -0.2193 0.5843 0.082 Uiso 1 1 calc R . .
C6 C -0.01819(19) -0.1942(3) 0.5217(2) 0.0741(13) Uani 1 1 d . . .
H6 H -0.0219 -0.1731 0.5700 0.089 Uiso 1 1 calc R . .
C7 C -0.07500(19) -0.1956(3) 0.4431(2) 0.0715(12) Uani 1 1 d R . .
H7 H -0.1163 -0.1729 0.4388 0.086 Uiso 1 1 calc R . .
C8 C -0.0712(2) -0.2309(4) 0.3696(2) 0.0543(10) Uani 1 1 d . . .
C9 C -0.1337(2) -0.2367(5) 0.2829(2) 0.0660(11) Uani 1 1 d . . .
H9 H -0.1195 -0.2194 0.2402 0.079 Uiso 1 1 calc R . .
C10 C -0.1838(2) -0.1130(7) 0.2705(3) 0.1042(17) Uani 1 1 d . . .
H10A H -0.1626 -0.0139 0.2807 0.156 Uiso 1 1 calc R . .
H10B H -0.2004 -0.1289 0.3097 0.156 Uiso 1 1 calc R . .
H10C H -0.2205 -0.1171 0.2131 0.156 Uiso 1 1 calc R . .
C11 C -0.1650(3) -0.3960(6) 0.2667(3) 0.1120(19) Uani 1 1 d . . .
H11A H -0.1318 -0.4719 0.2747 0.168 Uiso 1 1 calc R . .
H11B H -0.2015 -0.4017 0.2093 0.168 Uiso 1 1 calc R . .
H11C H -0.1813 -0.4153 0.3059 0.168 Uiso 1 1 calc R . .
C12 C 0.1189(2) -0.2872(5) 0.4697(2) 0.0667(11) Uani 1 1 d . . .
H12 H 0.1147 -0.2823 0.4128 0.080 Uiso 1 1 calc R . .
C13 C 0.1710(2) -0.1686(6) 0.5251(3) 0.0941(15) Uani 1 1 d . . .
H13A H 0.2133 -0.1934 0.5288 0.141 Uiso 1 1 calc R . .
H13B H 0.1757 -0.1693 0.5812 0.141 Uiso 1 1 calc R . .
H13C H 0.1569 -0.0682 0.5003 0.141 Uiso 1 1 calc R . .
C14 C 0.14345(15) -0.4491(3) 0.50486(18) 0.117(2) Uani 1 1 d . . .
H14A H 0.1870 -0.4658 0.5105 0.176 Uiso 1 1 calc R . .
H14B H 0.1126 -0.5241 0.4664 0.176 Uiso 1 1 calc R . .
H14C H 0.1462 -0.4591 0.5597 0.176 Uiso 1 1 calc R . .
C15 C 0.10510(15) 0.1535(3) 0.31449(18) 0.0690(11) Uani 1 1 d R . .
C16 C 0.17238(15) 0.2263(3) 0.36744(18) 0.1111(18) Uani 1 1 d R . .
H16A H 0.1938 0.1812 0.4234 0.167 Uiso 1 1 calc R . .
H16B H 0.1670 0.3350 0.3719 0.167 Uiso 1 1 calc R . .
H16C H 0.1996 0.2093 0.3410 0.167 Uiso 1 1 calc R . .
O1 O 0.08768(18) 0.0478(4) 0.34759(16) 0.1012(12) Uani 1 1 d . . .
O2 O 0.06748(16) 0.1900(4) 0.2409(2) 0.0945(11) Uani 1 1 d . . .
N1 N -0.00284(14) -0.3104(3) 0.30744(14) 0.0423(7) Uani 1 1 d . . .
Cu Cu 0.0000 0.00969(7) 0.2500 0.0665(3) Uani 1 2 d S . .

loop_
_atom_site_aniso_label
_atom_site_aniso_U_11
_atom_site_aniso_U_22
_atom_site_aniso_U_33
_atom_site_aniso_U_23
_atom_site_aniso_U_13
_atom_site_aniso_U_12
C1 0.077(3) 0.0373(19) 0.0417(16) 0.0062(12) 0.0240(17) 0.0004(17)
C2 0.044(3) 0.041(2) 0.029(2) 0.000 0.014(2) 0.000
C3 0.059(3) 0.0416(18) 0.0335(16) 0.0020(13) 0.0244(16) -0.0038(17)
C4 0.067(3) 0.053(2) 0.0413(18) 0.0016(15) 0.0251(18) -0.0023(19)
C5 0.085(3) 0.077(3) 0.0401(19) -0.0030(18) 0.029(2) -0.007(3)
C6 0.104(4) 0.080(3) 0.053(2) -0.013(2) 0.050(3) -0.019(3)
C7 0.084(3) 0.077(3) 0.075(3) -0.009(2) 0.056(3) -0.007(2)
C8 0.060(3) 0.057(2) 0.051(2) -0.0031(16) 0.0308(19) -0.0080(19)
C9 0.056(3) 0.085(3) 0.057(2) 0.0026(19) 0.028(2) 0.001(2)
C10 0.077(4) 0.123(5) 0.104(3) 0.008(3) 0.037(3) 0.022(3)
C11 0.091(4) 0.099(4) 0.101(4) -0.012(3) 0.012(3) -0.028(3)
C12 0.064(3) 0.079(3) 0.0429(19) 0.0028(18) 0.0150(18) 0.006(2)
C13 0.065(3) 0.105(4) 0.092(3) -0.009(3) 0.022(3) -0.006(3)
C14 0.109(5) 0.093(4) 0.126(4) 0.012(3) 0.039(4) 0.023(3)
C15 0.086(4) 0.053(2) 0.072(3) -0.004(2) 0.042(3) -0.008(2)
C16 0.090(4) 0.099(4) 0.118(4) -0.011(3) 0.031(3) -0.021(3)
O1 0.149(3) 0.081(2) 0.0576(16) -0.0070(14) 0.0381(18) -0.044(2)
O2 0.089(3) 0.085(2) 0.090(2) 0.0257(17) 0.0279(18) -0.0102(18)
N1 0.056(2) 0.0372(14) 0.0337(12) 0.0005(11) 0.0215(12) -0.0011(13)
Cu 0.1078(6) 0.0393(4) 0.0438(3) 0.000 0.0303(3) 0.000

loop_
_geom_bond_atom_site_label_1
_geom_bond_atom_site_label_2
_geom_bond_distance
_geom_bond_site_symmetry_2
_geom_bond_publ_flag
C1 C1 1.324(6) 2 ?
C1 N1 1.375(4) . ?
C2 N1 1.355(3) . ?
C2 N1 1.355(3) 2 ?
C2 Cu 1.942(4) . ?
C3 C8 1.383(5) . ?
C3 C4 1.392(5) . ?
C3 N1 1.448(4) . ?
C4 C5 1.395(5) . ?
C4 C12 1.508(6) . ?
C5 C6 1.354(5) . ?
C6 C7 1.3741 . ?
C7 C8 1.400(4) . ?
C8 C9 1.515(5) . ?
C9 C10 1.506(6) . ?
C9 C11 1.518(6) . ?
C12 C13 1.519(6) . ?
C12 C14 1.531(5) . ?
C15 O2 1.215(4) . ?
C15 O1 1.259(4) . ?
C15 C16 1.4964 . ?
C15 Cu 2.440(3) . ?
O1 Cu 1.941(3) . ?
O2 Cu 2.259(3) . ?
Cu O1 1.941(3) 2 ?
Cu O2 2.259(3) 2 ?
Cu C15 2.440(3) 2 ?
